data_7124545
loop_
_publ_author_name
'Ca\~n\'on-Mancisidor, Walter'
'Zapata-Lizama, Matias'
'Hermosilla-Ib\'a\~nez, Patricio'
'Cruz, Carlos'
'Venegas-Yazigi, Diego'
'Minguez Espallargas, Guillermo'

_publ_section_title
;
 Hybrid organic-inorganic mononuclear Lanthanoid Single Ion Magnets
;
_journal_name_full 'Chemical Communications'
_journal_paper_doi 10.1039/C9CC07868A
_journal_year 2019
_chemical_formula_moiety '(C16 H36 N)3 [(C24H16N4)Dy[HPW11O39)](H2O)'
_chemical_formula_sum 'C72 H127 Dy N7 O40 P W11'
_chemical_formula_weight 3946.51
_space_group_crystal_system monoclinic
_space_group_IT_number 14
_space_group_name_Hall '-P 2ybc'
_space_group_name_H-M_alt 'P 1 21/c 1'
_atom_sites_solution_hydrogens mixed
_audit_creation_method SHELXL-2017/1
_audit_update_record
;
2019-09-04 deposited with the CCDC.	2019-11-19 downloaded from the CCDC.
;
_cell_angle_alpha 90
_cell_angle_beta 96.4140(10)
_cell_angle_gamma 90
_cell_formula_units_Z 4
_cell_length_a 22.9224(15)
_cell_length_b 15.4103(10)
_cell_length_c 28.4878(19)
_cell_measurement_reflns_used 999
_cell_measurement_temperature 150(2)
_cell_measurement_theta_max 50.328
_cell_measurement_theta_min 4.428
_cell_volume 10000.1(11)
_computing_cell_refinement 'Bruker SMART'
_computing_data_collection 'Bruker SMART'
_computing_data_reduction 'Bruker SAINT'
_computing_molecular_graphics 'DIAMOND 3.2k (Brandenburg, 2014)'
_computing_structure_refinement 'SHELXL-2017/1 (Sheldrick, 2017)'
_computing_structure_solution 'Bruker SHELXTL'
_diffrn_ambient_temperature 150(2)
_diffrn_measured_fraction_theta_full 0.999
_diffrn_measured_fraction_theta_max 0.929
_diffrn_measurement_device_type 'CCD area detector'
_diffrn_measurement_method 'phi and omega scans'
_diffrn_radiation_monochromator graphite
_diffrn_radiation_source 'sealed tube'
_diffrn_radiation_type MoK\a
_diffrn_radiation_wavelength 0.71073
_diffrn_reflns_av_R_equivalents 0.0692
_diffrn_reflns_av_unetI/netI 0.0768
_diffrn_reflns_Laue_measured_fraction_full 0.999
_diffrn_reflns_Laue_measured_fraction_max 0.929
_diffrn_reflns_limit_h_max 30
_diffrn_reflns_limit_h_min -30
_diffrn_reflns_limit_k_max 20
_diffrn_reflns_limit_k_min -20
_diffrn_reflns_limit_l_max 37
_diffrn_reflns_limit_l_min -37
_diffrn_reflns_number 82543
_diffrn_reflns_point_group_measured_fraction_full 0.999
_diffrn_reflns_point_group_measured_fraction_max 0.929
_diffrn_reflns_theta_full 25.242
_diffrn_reflns_theta_max 27.991
_diffrn_reflns_theta_min 1.595
_exptl_absorpt_coefficient_mu 13.430
_exptl_absorpt_correction_type multi-scan
_exptl_absorpt_process_details 'Bruker SADABS'
_exptl_crystal_colour Colorless
_exptl_crystal_density_diffrn 2.621
_exptl_crystal_description polyhedron
_exptl_crystal_F_000 7288
_exptl_crystal_size_max 0.21
_exptl_crystal_size_mid 0.13
_exptl_crystal_size_min 0.08
_exptl_transmission_factor_max 0.341
_exptl_transmission_factor_min 0.133
_refine_diff_density_max 4.302
_refine_diff_density_min -2.474
_refine_diff_density_rms 0.332
_refine_ls_extinction_method none
_refine_ls_goodness_of_fit_ref 1.024
_refine_ls_hydrogen_treatment constr
_refine_ls_matrix_type full
_refine_ls_number_parameters 919
_refine_ls_number_reflns 22426
_refine_ls_number_restraints 57
_refine_ls_restrained_S_all 1.024
_refine_ls_R_factor_all 0.0918
_refine_ls_R_factor_gt 0.0532
_refine_ls_shift/su_max 0.001
_refine_ls_shift/su_mean 0.000
_refine_ls_structure_factor_coef Fsqd
_refine_ls_weighting_details 'w=1/[\s^2^(Fo^2^)+(0.0703P)^2^+23.5733P] where P=(Fo^2^+2Fc^2^)/3'
_refine_ls_weighting_scheme calc
_refine_ls_wR_factor_gt 0.1244
_refine_ls_wR_factor_ref 0.1413
_reflns_Friedel_coverage 0.000
_reflns_number_gt 15267
_reflns_number_total 22426
_reflns_threshold_expression 'I > 2\s(I)'
_cod_data_source_file c9cc07868a2.cif
_cod_data_source_block WCM_MZ13_Dy
_cod_original_sg_symbol_H-M 'P 21/c'
_cod_database_code 7124545
_shelx_shelxl_version_number 2017/1
_shelx_space_group_comment
;
The symmetry employed for this shelxl refinement is uniquely defined
by the following loop, which should always be used as a source of
symmetry information in preference to the above space-group names.
They are only intended as comments.
;

loop_
_space_group_symop_operation_xyz
'x, y, z'
'-x, y+1/2, -z+1/2'
'-x, -y, -z'
'x, -y-1/2, z-1/2'

loop_
_atom_site_label
_atom_site_type_symbol
_atom_site_fract_x
_atom_site_fract_y
_atom_site_fract_z
_atom_site_U_iso_or_equiv
_atom_site_adp_type
_atom_site_occupancy
_atom_site_site_symmetry_order
_atom_site_calc_flag
_atom_site_refinement_flags_posn
_atom_site_refinement_flags_adp
O1 O 0.2710(4) 0.9806(5) 0.5129(3) 0.0264(19) Uani 1 1 d . .
O2 O 0.2020(4) 1.0944(5) 0.4652(3) 0.029(2) Uani 1 1 d . .
O3 O 0.2848(4) 1.1264(5) 0.4105(3) 0.028(2) Uani 1 1 d . .
O4 O 0.3099(4) 1.1534(6) 0.5080(3) 0.037(2) Uani 1 1 d . .
O5 O 0.4601(4) 0.9272(6) 0.4882(3) 0.034(2) Uani 1 1 d . .
O6 O 0.1761(4) 1.1033(5) 0.3734(3) 0.029(2) Uani 1 1 d . .
O7 O 0.1108(4) 0.9655(5) 0.3717(3) 0.029(2) Uani 1 1 d . .
O8 O 0.1361(4) 0.9478(5) 0.4643(3) 0.027(2) Uani 1 1 d . .
O9 O 0.1270(4) 0.8751(5) 0.2888(3) 0.0242(19) Uani 1 1 d . .
O10 O 0.1007(4) 0.8033(5) 0.4210(3) 0.0242(19) Uani 1 1 d . .
O11 O 0.2087(3) 0.6622(5) 0.4067(3) 0.0217(18) Uani 1 1 d . .
O12 O 0.1253(4) 0.7105(5) 0.3388(3) 0.0253(19) Uani 1 1 d . .
O13 O 0.2115(4) 0.7536(5) 0.2848(3) 0.028(2) Uani 1 1 d . .
O14 O 0.0769(4) 0.8189(5) 0.5132(3) 0.032(2) Uani 1 1 d . .
O15 O 0.1960(4) 0.8581(5) 0.5333(3) 0.028(2) Uani 1 1 d . .
O16 O 0.1686(4) 0.7122(5) 0.4877(3) 0.0246(19) Uani 1 1 d . .
O17 O 0.2768(4) 0.7398(5) 0.5247(3) 0.027(2) Uani 1 1 d . .
O18 O 0.3035(4) 0.8712(6) 0.5900(3) 0.035(2) Uani 1 1 d . .
O19 O 0.2127(4) 0.9934(5) 0.3107(3) 0.0243(19) Uani 1 1 d . .
O20 O 0.3211(4) 1.0177(6) 0.3470(3) 0.029(2) Uani 1 1 d . .
O21 O 0.4109(4) 0.9365(6) 0.3944(3) 0.032(2) Uani 1 1 d . .
O22 O 0.4087(4) 0.7867(6) 0.4390(3) 0.030(2) Uani 1 1 d . .
O23 O 0.3849(4) 0.7942(6) 0.3472(3) 0.029(2) Uani 1 1 d . .
O24 O 0.2902(4) 0.6960(5) 0.3546(3) 0.0262(19) Uani 1 1 d . .
O25 O 0.3157(4) 0.6887(5) 0.4447(3) 0.029(2) Uani 1 1 d . .
O26 O 0.2346(4) 0.9713(5) 0.4097(3) 0.0226(18) Uani 1 1 d . .
O27 O 0.2316(4) 0.8292(5) 0.4518(3) 0.0224(18) Uani 1 1 d . .
O28 O 0.2088(3) 0.8356(5) 0.3630(3) 0.0184(17) Uani 1 1 d . .
O29 O 0.3115(3) 0.8595(5) 0.4024(3) 0.0237(19) Uani 1 1 d . .
O30 O 0.3478(4) 0.8635(5) 0.5020(3) 0.030(2) Uani 1 1 d . .
O31 O 0.2453(4) 0.5727(5) 0.4908(3) 0.031(2) Uani 1 1 d . .
O32 O 0.0830(4) 1.1032(6) 0.4298(3) 0.036(2) Uani 1 1 d . .
O33 O 0.2043(4) 0.9015(6) 0.2251(3) 0.030(2) Uani 1 1 d . .
O34 O 0.2930(4) 0.8777(5) 0.3016(3) 0.029(2) Uani 1 1 d . .
O35 O 0.2019(4) 0.5849(5) 0.3168(3) 0.028(2) Uani 1 1 d . .
O36 O 0.3525(4) 1.0108(5) 0.4597(3) 0.030(2) Uani 1 1 d . .
O37 O 0.2562(4) 1.1652(5) 0.3145(3) 0.028(2) Uani 1 1 d . .
O38 O 0.4057(4) 0.9421(6) 0.2955(3) 0.036(2) Uani 1 1 d . .
O39 O 0.4012(4) 0.6293(6) 0.3872(4) 0.041(2) Uani 1 1 d . .
O1W O 0.9638(8) 0.7451(9) 0.5278(7) 0.102(6) Uani 1 1 d G .
H1WA H 0.928656 0.758445 0.531625 0.153 Uiso 1 1 d G U
H1WB H 0.974319 0.783550 0.509105 0.153 Uiso 1 1 d G U
W1 W 0.20308(2) 0.68689(3) 0.33978(2) 0.02396(12) Uani 1 1 d . .
W2 W 0.20419(2) 0.87843(3) 0.28368(2) 0.02179(12) Uani 1 1 d . .
W3 W 0.13532(2) 0.82555(3) 0.48082(2) 0.02594(12) Uani 1 1 d . .
W4 W 0.14152(2) 1.03954(3) 0.42147(2) 0.02799(13) Uani 1 1 d . .
W5 W 0.25061(2) 1.07924(3) 0.35116(2) 0.02399(12) Uani 1 1 d . .
W6 W 0.28411(3) 1.07236(3) 0.47039(2) 0.02903(13) Uani 1 1 d . .
W7 W 0.36097(2) 0.91205(4) 0.33616(2) 0.02724(13) Uani 1 1 d . .
W8 W 0.39574(2) 0.90396(4) 0.45586(2) 0.02746(13) Uani 1 1 d . .
W9 W 0.27767(2) 0.86260(3) 0.53201(2) 0.02560(12) Uani 1 1 d . .
W10 W 0.35967(2) 0.71868(3) 0.39372(2) 0.02859(13) Uani 1 1 d . .
W11 W 0.24321(2) 0.67625(3) 0.46965(2) 0.02428(12) Uani 1 1 d . .
Dy1 Dy 0.06896(3) 0.83508(4) 0.34416(2) 0.02220(13) Uani 1 1 d . .
P1 P 0.24598(13) 0.87360(18) 0.40581(10) 0.0160(6) Uani 1 1 d . .
N11 N -0.0109(4) 0.9205(6) 0.3828(4) 0.023(2) Uani 1 1 d . .
N20 N 0.0037(4) 0.9352(6) 0.2893(4) 0.026(2) Uani 1 1 d . .
N31 N -0.0094(5) 0.7246(7) 0.3595(4) 0.039(3) Uani 1 1 d D .
N40 N 0.0227(4) 0.7471(7) 0.2713(4) 0.035(3) Uani 1 1 d D .
N101 N 0.4199(9) 0.1236(13) 0.6270(7) 0.098(6) Uani 1 1 d . U
N201 N 0.1936(6) 0.3791(8) 0.4020(5) 0.046(3) Uani 1 1 d . U
N301 N 0.3251(8) 0.8461(12) 0.1551(6) 0.085(5) Uani 1 1 d . U
C12 C -0.0178(6) 0.9172(8) 0.4272(5) 0.035(3) Uani 1 1 d . .
H12 H 0.007627 0.882519 0.446784 0.042 Uiso 1 1 calc R U
C13 C -0.0621(6) 0.9634(9) 0.4478(5) 0.037(3) Uani 1 1 d . .
H13 H -0.063687 0.959740 0.480189 0.044 Uiso 1 1 calc R U
C14 C -0.1019(6) 1.0125(9) 0.4213(5) 0.034(3) Uani 1 1 d . .
H14 H -0.131355 1.042403 0.434440 0.041 Uiso 1 1 calc R U
C15 C -0.1354(6) 1.0681(9) 0.3407(6) 0.041(4) Uani 1 1 d . .
H15 H -0.166030 1.097263 0.352705 0.050 Uiso 1 1 calc R U
C16 C -0.1292(6) 1.0757(9) 0.2953(5) 0.036(3) Uani 1 1 d . .
H16 H -0.155017 1.110410 0.276028 0.043 Uiso 1 1 calc R U
C17 C -0.0702(6) 1.0394(9) 0.2285(5) 0.034(3) Uani 1 1 d . .
H17 H -0.093755 1.074645 0.207784 0.041 Uiso 1 1 calc R U
C18 C -0.0237(6) 0.9968(8) 0.2133(5) 0.028(3) Uani 1 1 d . .
H18 H -0.016634 1.001133 0.181850 0.034 Uiso 1 1 calc R U
C19 C 0.0130(5) 0.9470(7) 0.2444(4) 0.022(3) Uani 1 1 d . .
H19 H 0.045515 0.920826 0.233546 0.027 Uiso 1 1 calc R U
C21 C -0.0506(5) 0.9698(7) 0.3544(4) 0.025(3) Uani 1 1 d . .
C22 C -0.0960(5) 1.0157(8) 0.3725(5) 0.028(3) Uani 1 1 d . .
C23 C -0.0825(6) 1.0303(8) 0.2754(5) 0.035(3) Uani 1 1 d . .
C24 C -0.0435(5) 0.9783(7) 0.3047(4) 0.023(3) Uani 1 1 d . .
C32 C -0.0256(6) 0.7122(9) 0.4035(5) 0.051(4) Uani 1 1 d D .
H32 H -0.003815 0.739306 0.428840 0.061 Uiso 1 1 calc R U
C33 C -0.0736(7) 0.6604(11) 0.4125(7) 0.070(6) Uani 1 1 d D .
H33 H -0.082573 0.651863 0.443243 0.084 Uiso 1 1 calc R U
C34 C -0.1075(8) 0.6222(11) 0.3742(6) 0.091(8) Uani 1 1 d D .
H34 H -0.140892 0.590600 0.378909 0.109 Uiso 1 1 calc R U
C35 C -0.1237(7) 0.5915(11) 0.2884(5) 0.062(5) Uani 1 1 d D U
H35 H -0.156684 0.558627 0.292776 0.075 Uiso 1 1 calc R U
C36 C -0.1069(7) 0.6010(12) 0.2435(6) 0.072(6) Uani 1 1 d D U
H36 H -0.127168 0.573117 0.217624 0.086 Uiso 1 1 calc R U
C37 C -0.0382(7) 0.6654(9) 0.1933(5) 0.066(6) Uani 1 1 d D .
H37 H -0.059490 0.639748 0.167192 0.080 Uiso 1 1 calc R U
C38 C 0.0122(7) 0.7133(9) 0.1871(5) 0.060(5) Uani 1 1 d D .
H38 H 0.025742 0.719395 0.157745 0.072 Uiso 1 1 calc R U
C39 C 0.0411(6) 0.7519(9) 0.2281(4) 0.044(4) Uani 1 1 d D .
H39 H 0.075339 0.782775 0.225102 0.053 Uiso 1 1 calc R U
C41 C -0.0417(5) 0.6855(9) 0.3229(4) 0.049(5) Uani 1 1 d D .
C42 C -0.0908(6) 0.6319(9) 0.3283(6) 0.065(6) Uani 1 1 d D .
C43 C -0.0572(6) 0.6554(9) 0.2381(5) 0.064(6) Uani 1 1 d D .
C44 C -0.0259(5) 0.6981(8) 0.2766(4) 0.048(4) Uani 1 1 d D .
C101 C 0.4235(7) 0.1936(14) 0.6652(7) 0.080 Uiso 1 1 d D U
H10A H 0.408639 0.170263 0.693215 0.096 Uiso 1 1 calc R U
H10B H 0.398576 0.242009 0.654130 0.096 Uiso 1 1 calc R U
C102 C 0.4865(7) 0.2268(13) 0.6785(7) 0.080 Uiso 1 1 d D U
H10C H 0.503811 0.244133 0.650409 0.096 Uiso 1 1 calc R U
H10D H 0.510670 0.181601 0.694414 0.096 Uiso 1 1 calc R U
C103 C 0.4822(10) 0.3115(11) 0.7143(7) 0.080 Uiso 1 1 d D U
H10E H 0.449794 0.301771 0.732786 0.096 Uiso 1 1 calc R U
H10F H 0.517873 0.313407 0.736091 0.096 Uiso 1 1 calc R U
C104 C 0.4737(9) 0.4017(11) 0.6900(7) 0.080 Uiso 1 1 d D U
H10G H 0.471753 0.445742 0.713655 0.120 Uiso 1 1 calc R U
H10H H 0.506098 0.413419 0.672376 0.120 Uiso 1 1 calc R U
H10I H 0.437822 0.401749 0.669062 0.120 Uiso 1 1 calc R U
C111 C 0.4439(9) 0.1630(11) 0.5794(7) 0.080 Uiso 1 1 d D U
H11A H 0.486324 0.157190 0.583867 0.096 Uiso 1 1 calc R U
H11B H 0.429966 0.124305 0.553736 0.096 Uiso 1 1 calc R U
C112 C 0.4310(9) 0.2565(11) 0.5610(7) 0.080 Uiso 1 1 d D U
H11C H 0.389685 0.269897 0.561292 0.096 Uiso 1 1 calc R U
H11D H 0.453780 0.298071 0.580954 0.096 Uiso 1 1 calc R U
C113 C 0.4464(9) 0.2613(13) 0.5140(7) 0.080 Uiso 1 1 d . U
H11E H 0.421362 0.223858 0.493085 0.096 Uiso 1 1 calc R U
H11F H 0.486963 0.244019 0.512958 0.096 Uiso 1 1 calc R U
C114 C 0.4377(9) 0.3553(13) 0.4997(7) 0.080 Uiso 1 1 d . U
H11G H 0.447480 0.362934 0.468026 0.120 Uiso 1 1 calc R U
H11H H 0.397477 0.371262 0.501072 0.120 Uiso 1 1 calc R U
H11I H 0.462675 0.391299 0.520823 0.120 Uiso 1 1 calc R U
C121 C 0.3538(9) 0.1042(14) 0.6116(7) 0.080 Uiso 1 1 d D U
H12A H 0.337254 0.153513 0.593486 0.096 Uiso 1 1 calc R U
H12B H 0.351455 0.054668 0.590447 0.096 Uiso 1 1 calc R U
C122 C 0.3153(7) 0.0859(14) 0.6504(6) 0.080 Uiso 1 1 d D U
H12C H 0.319304 0.131167 0.674147 0.096 Uiso 1 1 calc R U
H12D H 0.325328 0.030545 0.665390 0.096 Uiso 1 1 calc R U
C123 C 0.2521(8) 0.0840(13) 0.6243(7) 0.080 Uiso 1 1 d D U
H12E H 0.253908 0.045661 0.597514 0.096 Uiso 1 1 calc R U
H12F H 0.228435 0.054369 0.645470 0.096 Uiso 1 1 calc R U
C124 C 0.2168(9) 0.1593(13) 0.6059(7) 0.080 Uiso 1 1 d . U
H12G H 0.179363 0.139594 0.591359 0.120 Uiso 1 1 calc R U
H12H H 0.211220 0.197999 0.631387 0.120 Uiso 1 1 calc R U
H12I H 0.236977 0.189193 0.582895 0.120 Uiso 1 1 calc R U
C131 C 0.4481(10) 0.0481(14) 0.6416(7) 0.080 Uiso 1 1 d . U
H13A H 0.430626 0.027745 0.669121 0.096 Uiso 1 1 calc R U
H13B H 0.488519 0.062927 0.652259 0.096 Uiso 1 1 calc R U
C132 C 0.4491(9) -0.0260(13) 0.6089(7) 0.080 Uiso 1 1 d . U
H13C H 0.463868 -0.008015 0.579771 0.096 Uiso 1 1 calc R U
H13D H 0.409922 -0.049600 0.601288 0.096 Uiso 1 1 calc R U
C133 C 0.4885(9) -0.0914(12) 0.6337(7) 0.080 Uiso 1 1 d D U
H13E H 0.470719 -0.114971 0.660333 0.096 Uiso 1 1 calc R U
H13F H 0.525572 -0.064832 0.645508 0.096 Uiso 1 1 calc R U
C134 C 0.4986(9) -0.1638(12) 0.5989(7) 0.080 Uiso 1 1 d D U
H13G H 0.524124 -0.206841 0.614529 0.120 Uiso 1 1 calc R U
H13H H 0.461724 -0.189986 0.587576 0.120 Uiso 1 1 calc R U
H13I H 0.516384 -0.140024 0.572803 0.120 Uiso 1 1 calc R U
C201 C 0.1520(6) 0.4523(10) 0.4059(6) 0.044(4) Uiso 1 1 d . .
H20A H 0.153126 0.489285 0.378490 0.053 Uiso 1 1 calc R U
H20B H 0.166339 0.486452 0.433464 0.053 Uiso 1 1 calc R U
C202 C 0.0895(7) 0.4295(10) 0.4098(6) 0.048(4) Uiso 1 1 d . .
H20C H 0.087548 0.386653 0.434530 0.057 Uiso 1 1 calc R U
H20D H 0.072057 0.404415 0.380272 0.057 Uiso 1 1 calc R U
C203 C 0.0543(8) 0.5121(11) 0.4213(6) 0.057(5) Uiso 1 1 d . .
H20E H 0.063221 0.558873 0.400504 0.069 Uiso 1 1 calc R U
H20F H 0.012616 0.499995 0.415423 0.069 Uiso 1 1 calc R U
C204 C 0.0691(8) 0.5416(11) 0.4733(6) 0.057(5) Uiso 1 1 d . .
H20G H 0.046613 0.592400 0.478920 0.086 Uiso 1 1 calc R U
H20H H 0.059607 0.495923 0.494111 0.086 Uiso 1 1 calc R U
H20I H 0.110192 0.554777 0.479198 0.086 Uiso 1 1 calc R U
C211 C 0.1746(7) 0.3274(10) 0.3560(5) 0.048(4) Uiso 1 1 d . .
H21A H 0.194895 0.272028 0.358350 0.058 Uiso 1 1 calc R U
H21B H 0.132964 0.315228 0.355015 0.058 Uiso 1 1 calc R U
C212 C 0.1851(7) 0.3686(10) 0.3095(5) 0.046(4) Uiso 1 1 d . .
H21C H 0.171465 0.428179 0.309103 0.056 Uiso 1 1 calc R U
H21D H 0.226925 0.369384 0.306980 0.056 Uiso 1 1 calc R U
C213 C 0.1546(8) 0.3217(11) 0.2681(6) 0.054(4) Uiso 1 1 d . .
H21E H 0.158872 0.259817 0.273668 0.064 Uiso 1 1 calc R U
H21F H 0.113038 0.335133 0.265957 0.064 Uiso 1 1 calc R U
C214 C 0.1753(8) 0.3417(12) 0.2233(6) 0.067(5) Uiso 1 1 d . .
H21G H 0.153330 0.308750 0.198766 0.101 Uiso 1 1 calc R U
H21H H 0.170244 0.402497 0.216830 0.101 Uiso 1 1 calc R U
H21I H 0.216171 0.327027 0.224555 0.101 Uiso 1 1 calc R U
C221 C 0.2533(7) 0.4210(11) 0.3977(6) 0.054(4) Uiso 1 1 d . .
H22A H 0.263389 0.458032 0.424981 0.065 Uiso 1 1 calc R U
H22B H 0.249850 0.457746 0.369899 0.065 Uiso 1 1 calc R U
C222 C 0.3046(8) 0.3554(13) 0.3942(7) 0.070(5) Uiso 1 1 d . .
H22C H 0.314168 0.325610 0.424071 0.084 Uiso 1 1 calc R U
H22D H 0.293482 0.312476 0.369917 0.084 Uiso 1 1 calc R U
C223 C 0.3573(9) 0.4085(13) 0.3817(7) 0.075(6) Uiso 1 1 d . .
H22E H 0.392029 0.372497 0.387342 0.091 Uiso 1 1 calc R U
H22F H 0.362464 0.457214 0.403348 0.091 Uiso 1 1 calc R U
C224 C 0.3541(10) 0.4445(16) 0.3304(8) 0.100 Uiso 1 1 d . U
H22G H 0.389313 0.476487 0.326787 0.150 Uiso 1 1 calc R U
H22H H 0.350436 0.397179 0.308413 0.150 Uiso 1 1 calc R U
H22I H 0.320769 0.482190 0.324474 0.150 Uiso 1 1 calc R U
C231 C 0.1920(8) 0.3163(11) 0.4429(6) 0.058(5) Uiso 1 1 d . .
H23A H 0.153340 0.289889 0.440087 0.070 Uiso 1 1 calc R U
H23B H 0.219973 0.270318 0.438985 0.070 Uiso 1 1 calc R U
C232 C 0.2046(9) 0.3507(14) 0.4921(7) 0.077(6) Uiso 1 1 d . .
H23C H 0.184666 0.406054 0.493014 0.093 Uiso 1 1 calc R U
H23D H 0.186143 0.311662 0.512676 0.093 Uiso 1 1 calc R U
C233 C 0.2642(10) 0.3636(15) 0.5128(7) 0.090(7) Uiso 1 1 d D .
H23E H 0.281752 0.410869 0.496873 0.107 Uiso 1 1 calc R U
H23F H 0.286904 0.311518 0.509006 0.107 Uiso 1 1 calc R U
C234 C 0.2653(11) 0.3851(16) 0.5661(7) 0.112(9) Uiso 1 1 d D .
H23G H 0.305100 0.393586 0.579644 0.168 Uiso 1 1 calc R U
H23H H 0.243103 0.437027 0.569762 0.168 Uiso 1 1 calc R U
H23I H 0.248244 0.337892 0.581867 0.168 Uiso 1 1 calc R U
C301 C 0.3279(9) 0.9133(11) 0.1925(7) 0.080 Uiso 1 1 d D U
H30A H 0.367687 0.915065 0.208246 0.096 Uiso 1 1 calc R U
H30B H 0.302389 0.895790 0.215753 0.096 Uiso 1 1 calc R U
C302 C 0.3105(9) 1.0063(10) 0.1756(6) 0.080 Uiso 1 1 d D U
H30C H 0.270880 1.006416 0.159483 0.096 Uiso 1 1 calc R U
H30D H 0.336994 1.027036 0.153840 0.096 Uiso 1 1 calc R U
C303 C 0.3140(10) 1.0656(12) 0.2198(6) 0.080 Uiso 1 1 d D U
H30E H 0.353918 1.066242 0.235313 0.096 Uiso 1 1 calc R U
H30F H 0.288604 1.043086 0.241989 0.096 Uiso 1 1 calc R U
C304 C 0.2947(9) 1.1604(13) 0.2050(7) 0.080 Uiso 1 1 d . U
H30G H 0.297013 1.196740 0.232492 0.120 Uiso 1 1 calc R U
H30H H 0.320210 1.182816 0.183318 0.120 Uiso 1 1 calc R U
H30I H 0.255041 1.159712 0.189980 0.120 Uiso 1 1 calc R U
C311 C 0.3488(7) 0.8696(14) 0.1105(7) 0.080 Uiso 1 1 d D U
H31A H 0.325829 0.917900 0.096543 0.096 Uiso 1 1 calc R U
H31B H 0.341947 0.820916 0.088962 0.096 Uiso 1 1 calc R U
C312 C 0.4139(7) 0.8945(14) 0.1124(7) 0.080 Uiso 1 1 d D U
H31C H 0.425663 0.927438 0.140943 0.096 Uiso 1 1 calc R U
H31D H 0.437824 0.842485 0.113067 0.096 Uiso 1 1 calc R U
C313 C 0.4228(10) 0.9469(14) 0.0706(7) 0.080 Uiso 1 1 d . U
H31E H 0.461694 0.972528 0.075058 0.096 Uiso 1 1 calc R U
H31F H 0.394437 0.993886 0.067731 0.096 Uiso 1 1 calc R U
C314 C 0.4167(9) 0.8956(13) 0.0262(7) 0.080 Uiso 1 1 d . U
H31G H 0.422845 0.932759 0.000105 0.120 Uiso 1 1 calc R U
H31H H 0.445208 0.849810 0.028481 0.120 Uiso 1 1 calc R U
H31I H 0.377940 0.871172 0.021151 0.120 Uiso 1 1 calc R U
C321 C 0.2565(9) 0.8171(14) 0.1409(8) 0.080 Uiso 1 1 d . U
H32A H 0.257919 0.765166 0.121830 0.096 Uiso 1 1 calc R U
H32B H 0.242288 0.798999 0.170157 0.096 Uiso 1 1 calc R U
C322 C 0.2101(9) 0.8706(14) 0.1167(8) 0.080 Uiso 1 1 d . U
H32C H 0.203297 0.921904 0.135104 0.096 Uiso 1 1 calc R U
H32D H 0.219769 0.888412 0.085869 0.096 Uiso 1 1 calc R U
C323 C 0.1593(8) 0.8141(13) 0.1125(7) 0.080 Uiso 1 1 d D U
H32E H 0.153437 0.790081 0.143123 0.096 Uiso 1 1 calc R U
H32F H 0.164786 0.766607 0.091129 0.096 Uiso 1 1 calc R U
C324 C 0.1062(8) 0.8683(13) 0.0935(7) 0.080 Uiso 1 1 d D U
H32G H 0.071770 0.832511 0.090302 0.120 Uiso 1 1 calc R U
H32H H 0.101130 0.915033 0.114950 0.120 Uiso 1 1 calc R U
H32I H 0.112432 0.891658 0.063176 0.120 Uiso 1 1 calc R U
C331 C 0.3606(9) 0.7633(14) 0.1745(7) 0.080 Uiso 1 1 d . U
H33A H 0.352617 0.715721 0.152431 0.096 Uiso 1 1 calc R U
H33B H 0.402284 0.775696 0.177002 0.096 Uiso 1 1 calc R U
C332 C 0.3436(9) 0.7356(13) 0.2240(7) 0.080 Uiso 1 1 d . U
H33C H 0.362211 0.774354 0.248009 0.096 Uiso 1 1 calc R U
H33D H 0.301403 0.740504 0.224217 0.096 Uiso 1 1 calc R U
C333 C 0.3629(9) 0.6405(13) 0.2361(8) 0.080 Uiso 1 1 d . U
H33E H 0.377302 0.631844 0.269120 0.096 Uiso 1 1 calc R U
H33F H 0.390288 0.617327 0.215726 0.096 Uiso 1 1 calc R U
C334 C 0.2959(9) 0.6080(13) 0.2224(7) 0.080 Uiso 1 1 d . U
H33G H 0.293881 0.546359 0.226749 0.120 Uiso 1 1 calc R U
H33H H 0.270727 0.636359 0.242425 0.120 Uiso 1 1 calc R U
H33I H 0.283467 0.622117 0.190043 0.120 Uiso 1 1 calc R U

loop_
_atom_site_aniso_label
_atom_site_aniso_U_11
_atom_site_aniso_U_22
_atom_site_aniso_U_33
_atom_site_aniso_U_23
_atom_site_aniso_U_13
_atom_site_aniso_U_12
O1 0.028(5) 0.027(5) 0.023(5) -0.005(4) -0.003(4) -0.001(4)
O2 0.038(5) 0.021(4) 0.026(5) -0.007(4) -0.004(4) 0.002(4)
O3 0.029(5) 0.017(4) 0.037(5) 0.000(4) -0.007(4) -0.009(4)
O4 0.062(7) 0.025(5) 0.021(5) -0.007(4) -0.015(5) -0.001(4)
O5 0.032(5) 0.035(5) 0.031(5) 0.004(4) -0.012(4) -0.004(4)
O6 0.040(6) 0.026(5) 0.019(4) -0.001(4) -0.010(4) 0.000(4)
O7 0.027(5) 0.029(5) 0.029(5) -0.001(4) -0.007(4) 0.008(4)
O8 0.034(5) 0.024(5) 0.022(5) 0.001(4) 0.001(4) -0.001(4)
O9 0.029(5) 0.024(4) 0.018(4) 0.000(4) -0.002(4) 0.006(4)
O10 0.026(5) 0.028(5) 0.019(4) 0.003(4) 0.001(4) 0.005(4)
O11 0.022(5) 0.018(4) 0.024(5) 0.000(3) -0.003(4) 0.005(3)
O12 0.027(5) 0.017(4) 0.030(5) -0.005(4) -0.007(4) 0.006(3)
O13 0.041(6) 0.026(5) 0.016(4) -0.005(4) 0.000(4) 0.001(4)
O14 0.039(6) 0.028(5) 0.027(5) 0.002(4) -0.001(4) 0.005(4)
O15 0.037(5) 0.028(5) 0.017(4) -0.002(4) -0.001(4) 0.002(4)
O16 0.031(5) 0.024(4) 0.018(4) 0.001(4) -0.003(4) 0.001(4)
O17 0.033(5) 0.028(5) 0.018(4) -0.003(4) -0.010(4) 0.007(4)
O18 0.045(6) 0.032(5) 0.026(5) -0.002(4) 0.002(4) 0.005(4)
O19 0.025(5) 0.024(4) 0.023(4) 0.001(4) 0.000(4) 0.000(4)
O20 0.026(5) 0.035(5) 0.025(5) 0.000(4) 0.001(4) -0.003(4)
O21 0.030(5) 0.030(5) 0.035(5) 0.000(4) 0.003(4) -0.005(4)
O22 0.024(5) 0.036(5) 0.028(5) -0.003(4) -0.009(4) 0.002(4)
O23 0.018(5) 0.036(5) 0.031(5) -0.004(4) -0.006(4) 0.009(4)
O24 0.032(5) 0.025(5) 0.022(5) -0.002(4) 0.004(4) 0.001(4)
O25 0.041(6) 0.024(5) 0.021(5) -0.001(4) -0.009(4) 0.006(4)
O26 0.033(5) 0.020(4) 0.014(4) -0.005(3) 0.000(4) 0.001(4)
O27 0.033(5) 0.022(4) 0.012(4) 0.000(3) 0.000(4) 0.003(4)
O28 0.027(5) 0.010(4) 0.017(4) 0.003(3) -0.001(3) -0.001(3)
O29 0.020(5) 0.022(4) 0.028(5) 0.002(4) -0.001(4) 0.001(3)
O30 0.043(6) 0.021(4) 0.021(5) -0.008(4) -0.013(4) 0.005(4)
O31 0.047(6) 0.020(4) 0.024(5) 0.006(4) -0.007(4) 0.001(4)
O32 0.045(6) 0.032(5) 0.030(5) -0.001(4) 0.004(4) -0.003(4)
O33 0.037(5) 0.032(5) 0.019(5) 0.002(4) -0.008(4) 0.009(4)
O34 0.032(5) 0.031(5) 0.023(5) 0.006(4) 0.005(4) 0.004(4)
O35 0.035(5) 0.023(5) 0.024(5) -0.002(4) 0.001(4) 0.006(4)
O36 0.041(6) 0.024(5) 0.022(5) -0.009(4) -0.004(4) -0.003(4)
O37 0.037(5) 0.024(5) 0.024(5) -0.004(4) 0.007(4) -0.002(4)
O38 0.026(5) 0.047(6) 0.033(5) 0.006(5) 0.003(4) 0.001(4)
O39 0.039(6) 0.031(5) 0.054(7) -0.006(5) 0.002(5) 0.007(4)
O1W 0.122(14) 0.044(8) 0.151(16) -0.009(9) 0.064(12) -0.009(8)
W1 0.0330(3) 0.0172(2) 0.0202(3) -0.0038(2) -0.0037(2) 0.0011(2)
W2 0.0269(3) 0.0212(2) 0.0163(2) -0.00190(19) -0.0017(2) 0.0024(2)
W3 0.0278(3) 0.0250(3) 0.0249(3) 0.0032(2) 0.0022(2) 0.0024(2)
W4 0.0328(3) 0.0217(3) 0.0302(3) 0.0039(2) 0.0069(2) 0.0077(2)
W5 0.0306(3) 0.0192(3) 0.0214(3) -0.0012(2) -0.0002(2) -0.0008(2)
W6 0.0416(3) 0.0207(3) 0.0224(3) -0.0050(2) -0.0068(2) -0.0002(2)
W7 0.0236(3) 0.0341(3) 0.0234(3) 0.0004(2) 0.0003(2) 0.0021(2)
W8 0.0249(3) 0.0310(3) 0.0245(3) -0.0009(2) -0.0059(2) -0.0022(2)
W9 0.0326(3) 0.0255(3) 0.0172(2) -0.0023(2) -0.0039(2) -0.0003(2)
W10 0.0264(3) 0.0262(3) 0.0323(3) -0.0031(2) -0.0005(2) 0.0055(2)
W11 0.0321(3) 0.0190(2) 0.0201(3) 0.0001(2) -0.0046(2) 0.0034(2)
Dy1 0.0238(3) 0.0207(3) 0.0208(3) -0.0011(2) -0.0031(2) 0.0015(2)
P1 0.0208(16) 0.0144(14) 0.0122(14) -0.0013(11) -0.0008(12) 0.0025(12)
N11 0.020(5) 0.027(6) 0.023(6) 0.001(5) 0.011(4) 0.004(4)
N20 0.022(6) 0.025(6) 0.029(6) 0.004(5) 0.000(5) 0.006(4)
N31 0.043(7) 0.022(6) 0.051(8) -0.001(6) 0.004(6) -0.017(5)
N40 0.034(7) 0.023(6) 0.044(7) 0.000(5) -0.020(6) -0.002(5)
N101 0.093(7) 0.102(7) 0.098(7) -0.009(5) 0.010(5) -0.001(5)
N201 0.051(5) 0.039(5) 0.049(5) -0.001(4) 0.005(4) 0.003(4)
N301 0.095(7) 0.085(7) 0.076(6) -0.008(5) 0.011(5) -0.005(5)
C12 0.023(7) 0.027(7) 0.055(10) -0.013(7) 0.002(7) 0.002(6)
C13 0.029(8) 0.052(9) 0.031(8) -0.016(7) 0.013(6) -0.009(7)
C14 0.020(7) 0.047(9) 0.035(8) -0.019(7) -0.003(6) 0.001(6)
C15 0.029(8) 0.029(8) 0.065(11) 0.003(7) 0.002(8) 0.014(6)
C16 0.031(8) 0.043(8) 0.032(8) -0.002(7) -0.005(6) 0.017(6)
C17 0.037(8) 0.039(8) 0.023(7) 0.005(6) -0.012(6) 0.001(6)
C18 0.029(7) 0.023(7) 0.031(7) 0.005(6) -0.002(6) 0.001(5)
C19 0.026(7) 0.015(6) 0.026(7) -0.002(5) 0.005(5) 0.004(5)
C21 0.028(7) 0.017(6) 0.028(7) -0.003(5) -0.003(6) 0.000(5)
C22 0.019(7) 0.024(7) 0.042(8) -0.013(6) 0.005(6) 0.002(5)
C23 0.034(8) 0.022(7) 0.045(9) 0.003(6) -0.008(7) -0.008(6)
C24 0.019(6) 0.020(6) 0.029(7) -0.005(5) 0.003(5) 0.004(5)
C32 0.055(11) 0.029(8) 0.071(12) -0.001(8) 0.019(9) -0.005(7)
C33 0.053(12) 0.053(11) 0.111(18) 0.021(11) 0.040(12) -0.013(9)
C34 0.047(12) 0.039(11) 0.19(3) 0.033(14) 0.022(15) -0.010(9)
C35 0.056(6) 0.058(6) 0.071(6) -0.001(5) 0.000(5) -0.002(4)
C36 0.068(7) 0.066(7) 0.078(7) -0.002(5) -0.006(5) -0.001(5)
C37 0.094(15) 0.026(8) 0.063(12) -0.015(8) -0.063(11) 0.016(9)
C38 0.080(13) 0.034(9) 0.055(11) -0.006(8) -0.040(10) 0.006(9)
C39 0.061(11) 0.027(8) 0.037(9) -0.003(7) -0.023(8) -0.003(7)
C41 0.022(8) 0.027(8) 0.096(14) -0.003(8) -0.010(8) -0.006(6)
C42 0.038(10) 0.018(8) 0.134(19) 0.005(10) -0.008(11) -0.009(7)
C43 0.073(13) 0.019(8) 0.086(14) -0.008(9) -0.053(11) 0.004(8)
C44 0.046(10) 0.020(7) 0.071(12) -0.003(7) -0.028(9) 0.013(6)

loop_
_atom_type_symbol
_atom_type_description
_atom_type_scat_dispersion_real
_atom_type_scat_dispersion_imag
_atom_type_scat_source
C C 0.0033 0.0016 'International Tables Vol C Tables 4.2.6.8 and 6.1.1.4'
H H 0.0000 0.0000 'International Tables Vol C Tables 4.2.6.8 and 6.1.1.4'
Dy Dy -0.1892 4.4098 'International Tables Vol C Tables 4.2.6.8 and 6.1.1.4'
N N 0.0061 0.0033 'International Tables Vol C Tables 4.2.6.8 and 6.1.1.4'
O O 0.0106 0.0060 'International Tables Vol C Tables 4.2.6.8 and 6.1.1.4'
P P 0.1023 0.0942 'International Tables Vol C Tables 4.2.6.8 and 6.1.1.4'
W W -0.8490 6.8722 'International Tables Vol C Tables 4.2.6.8 and 6.1.1.4'

loop_
_geom_angle_atom_site_label_1
_geom_angle_atom_site_label_2
_geom_angle_atom_site_label_3
_geom_angle
W9 O1 W6 151.5(5)
W6 O2 W4 126.9(4)
W6 O3 W5 125.4(4)
W5 O6 W4 125.9(4)
W4 O7 Dy1 151.4(5)
W4 O8 W3 152.8(5)
W2 O9 Dy1 136.7(4)
W3 O10 Dy1 155.8(5)
W11 O11 W1 152.6(5)
W1 O12 Dy1 135.6(4)
W1 O13 W2 122.4(4)
W9 O15 W3 127.5(4)
W3 O16 W11 126.5(4)
W9 O17 W11 126.2(4)
W5 O19 W2 154.1(5)
W5 O20 W7 150.1(5)
W8 O21 W7 125.9(5)
W8 O22 W10 126.2(4)
W10 O23 W7 126.3(4)
W10 O24 W1 154.4(5)
W11 O25 W10 150.4(5)
P1 O26 W5 125.9(4)
P1 O26 W4 126.3(5)
W5 O26 W4 90.0(3)
P1 O26 W6 126.4(4)
W5 O26 W6 87.5(3)
W4 O26 W6 88.4(2)
P1 O27 W11 125.5(4)
P1 O27 W3 125.7(4)
W11 O27 W3 89.4(3)
P1 O27 W9 125.7(5)
W11 O27 W9 89.0(2)
W3 O27 W9 90.0(3)
P1 O28 W2 128.6(4)
P1 O28 W1 126.9(4)
W2 O28 W1 90.5(3)
P1 O29 W8 129.7(5)
P1 O29 W7 123.0(4)
W8 O29 W7 89.2(3)
P1 O29 W10 125.9(4)
W8 O29 W10 88.7(3)
W7 O29 W10 87.9(3)
W9 O30 W8 153.1(5)
W7 O34 W2 154.1(5)
W6 O36 W8 151.5(5)
O35 W1 O12 101.9(4)
O35 W1 O13 100.5(4)
O12 W1 O13 94.0(4)
O35 W1 O11 101.2(4)
O12 W1 O11 90.7(3)
O13 W1 O11 156.4(3)
O35 W1 O24 96.8(4)
O12 W1 O24 160.8(3)
O13 W1 O24 86.8(4)
O11 W1 O24 81.4(3)
O35 W1 O28 172.9(3)
O12 W1 O28 80.5(3)
O13 W1 O28 72.6(3)
O11 W1 O28 85.4(3)
O24 W1 O28 81.4(3)
O33 W2 O9 101.2(4)
O33 W2 O13 102.4(4)
O9 W2 O13 93.1(4)
O33 W2 O19 100.8(4)
O9 W2 O19 92.9(3)
O13 W2 O19 154.4(3)
O33 W2 O34 97.8(4)
O9 W2 O34 160.9(3)
O13 W2 O34 84.7(4)
O19 W2 O34 81.5(3)
O33 W2 O28 174.9(3)
O9 W2 O28 81.5(3)
O13 W2 O28 73.1(3)
O19 W2 O28 83.2(3)
O34 W2 O28 79.7(3)
O14 W3 O10 101.9(4)
O14 W3 O16 102.6(4)
O10 W3 O16 92.9(3)
O14 W3 O8 102.5(4)
O10 W3 O8 88.3(4)
O16 W3 O8 154.0(4)
O14 W3 O15 97.7(4)
O10 W3 O15 160.3(4)
O16 W3 O15 85.2(3)
O8 W3 O15 85.0(3)
O14 W3 O27 167.1(3)
O10 W3 O27 90.2(3)
O16 W3 O27 72.0(3)
O8 W3 O27 82.1(3)
O15 W3 O27 70.5(3)
O32 W4 O8 103.5(4)
O32 W4 O7 102.6(4)
O8 W4 O7 89.3(4)
O32 W4 O6 101.4(4)
O8 W4 O6 155.1(4)
O7 W4 O6 85.6(4)
O32 W4 O2 100.2(4)
O8 W4 O2 90.3(4)
O7 W4 O2 156.6(4)
O6 W4 O2 85.0(4)
O32 W4 O26 170.3(4)
O8 W4 O26 83.5(3)
O7 W4 O26 84.0(3)
O6 W4 O26 71.7(3)
O2 W4 O26 72.7(3)
O37 W5 O20 103.2(4)
O37 W5 O19 103.3(4)
O20 W5 O19 87.1(4)
O37 W5 O6 100.5(4)
O20 W5 O6 156.2(4)
O19 W5 O6 88.4(3)
O37 W5 O3 101.2(4)
O20 W5 O3 88.7(4)
O19 W5 O3 155.4(3)
O6 W5 O3 85.8(4)
O37 W5 O26 171.6(3)
O20 W5 O26 83.9(3)
O19 W5 O26 81.1(3)
O6 W5 O26 72.3(3)
O3 W5 O26 74.4(3)
O4 W6 O36 103.5(4)
O4 W6 O3 101.9(4)
O36 W6 O3 89.1(4)
O4 W6 O2 100.9(4)
O36 W6 O2 155.5(3)
O3 W6 O2 87.7(4)
O4 W6 O1 102.2(4)
O36 W6 O1 85.5(4)
O3 W6 O1 155.9(3)
O2 W6 O1 87.6(4)
O4 W6 O26 170.8(4)
O36 W6 O26 84.0(3)
O3 W6 O26 72.6(3)
O2 W6 O26 71.9(3)
O1 W6 O26 83.4(3)
O38 W7 O34 104.8(4)
O38 W7 O20 102.4(4)
O34 W7 O20 86.6(4)
O38 W7 O23 100.8(4)
O34 W7 O23 91.4(4)
O20 W7 O23 156.5(4)
O38 W7 O21 100.8(4)
O34 W7 O21 154.4(4)
O20 W7 O21 86.7(4)
O23 W7 O21 85.0(4)
O38 W7 O29 170.4(4)
O34 W7 O29 83.0(3)
O20 W7 O29 83.5(3)
O23 W7 O29 73.0(3)
O21 W7 O29 71.7(3)
O5 W8 O21 102.1(4)
O5 W8 O22 100.8(4)
O21 W8 O22 88.2(4)
O5 W8 O30 103.2(4)
O21 W8 O30 154.6(4)
O22 W8 O30 88.9(4)
O5 W8 O36 102.2(4)
O21 W8 O36 88.5(4)
O22 W8 O36 156.9(3)
O30 W8 O36 84.3(4)
O5 W8 O29 172.1(4)
O21 W8 O29 73.1(3)
O22 W8 O29 73.0(3)
O30 W8 O29 82.0(3)
O36 W8 O29 84.2(3)
O18 W9 O15 102.9(4)
O18 W9 O1 102.3(4)
O15 W9 O1 89.6(4)
O18 W9 O30 102.5(4)
O15 W9 O30 154.5(3)
O1 W9 O30 84.8(4)
O18 W9 O17 100.6(4)
O15 W9 O17 88.1(4)
O1 W9 O17 157.0(3)
O30 W9 O17 87.5(4)
O18 W9 O27 170.7(4)
O15 W9 O27 71.7(3)
O1 W9 O27 85.5(3)
O30 W9 O27 83.1(3)
O17 W9 O27 72.1(3)
O39 W10 O24 103.5(4)
O39 W10 O23 101.7(4)
O24 W10 O23 90.2(4)
O39 W10 O25 103.7(4)
O24 W10 O25 85.5(4)
O23 W10 O25 154.6(3)
O39 W10 O22 102.9(4)
O24 W10 O22 153.6(4)
O23 W10 O22 86.2(4)
O25 W10 O22 86.6(4)
O39 W10 O29 172.4(4)
O24 W10 O29 82.1(3)
O23 W10 O29 72.8(3)
O25 W10 O29 81.8(3)
O22 W10 O29 71.8(3)
O31 W11 O25 103.7(4)
O31 W11 O11 102.7(4)
O25 W11 O11 87.0(3)
O31 W11 O16 99.6(4)
O25 W11 O16 156.7(3)
O11 W11 O16 89.8(3)
O31 W11 O17 101.2(4)
O25 W11 O17 88.1(4)
O11 W11 O17 156.0(3)
O16 W11 O17 85.6(3)
O31 W11 O27 169.9(4)
O25 W11 O27 84.4(3)
O11 W11 O27 83.5(3)
O16 W11 O27 72.2(3)
O17 W11 O27 72.6(3)
O9 Dy1 O10 125.4(3)
O9 Dy1 O7 75.3(3)
O10 Dy1 O7 77.7(3)
O9 Dy1 O12 78.8(3)
O10 Dy1 O12 76.4(3)
O7 Dy1 O12 121.6(3)
O9 Dy1 N31 141.6(3)
O10 Dy1 N31 81.2(3)
O7 Dy1 N31 142.4(3)
O12 Dy1 N31 82.3(3)
O9 Dy1 N20 76.0(3)
O10 Dy1 N20 144.9(3)
O7 Dy1 N20 82.9(3)
O12 Dy1 N20 138.5(3)
N31 Dy1 N20 97.6(3)
O9 Dy1 N11 130.9(3)
O10 Dy1 N11 82.3(3)
O7 Dy1 N11 72.7(3)
O12 Dy1 N11 150.2(3)
N31 Dy1 N11 73.9(3)
N20 Dy1 N11 64.0(3)
O9 Dy1 N40 78.7(3)
O10 Dy1 N40 135.3(3)
O7 Dy1 N40 146.6(3)
O12 Dy1 N40 72.4(3)
N31 Dy1 N40 63.7(3)
N20 Dy1 N40 70.6(3)
N11 Dy1 N40 111.0(3)
O28 P1 O29 111.0(5)
O28 P1 O26 110.6(4)
O29 P1 O26 108.6(5)
O28 P1 O27 110.8(5)
O29 P1 O27 107.2(5)
O26 P1 O27 108.6(4)
C12 N11 C21 116.7(11)
C12 N11 Dy1 124.4(8)
C21 N11 Dy1 118.8(8)
C19 N20 C24 117.1(10)
C19 N20 Dy1 121.5(8)
C24 N20 Dy1 121.4(8)
C41 N31 C32 117.9(12)
C41 N31 Dy1 120.1(8)
C32 N31 Dy1 121.4(8)
C39 N40 C44 118.3(11)
C39 N40 Dy1 124.0(8)
C44 N40 Dy1 117.5(8)
C131 N101 C101 113.3(19)
C131 N101 C121 109.5(19)
C101 N101 C121 108.0(16)
C131 N101 C111 112.1(17)
C101 N101 C111 109.3(17)
C121 N101 C111 104.1(15)
C201 N201 C231 110.8(12)
C201 N201 C221 105.7(11)
C231 N201 C221 115.4(13)
C201 N201 C211 109.3(12)
C231 N201 C211 106.9(12)
C221 N201 C211 108.6(12)
C311 N301 C301 117.1(17)
C311 N301 C331 105.9(16)
C301 N301 C331 109.4(16)
C311 N301 C321 106.8(15)
C301 N301 C321 109.3(16)
C331 N301 C321 107.9(15)
N11 C12 C13 123.8(14)
C14 C13 C12 121.4(14)
C13 C14 C22 115.9(12)
C16 C15 C22 122.2(13)
C15 C16 C23 120.3(13)
C18 C17 C23 120.2(12)
C17 C18 C19 120.3(13)
N20 C19 C18 122.6(11)
N11 C21 C22 122.1(12)
N11 C21 C24 119.1(11)
C22 C21 C24 118.7(11)
C21 C22 C14 119.9(12)
C21 C22 C15 119.2(13)
C14 C22 C15 120.9(12)
C24 C23 C17 116.1(13)
C24 C23 C16 119.6(13)
C17 C23 C16 124.1(13)
N20 C24 C23 123.7(12)
N20 C24 C21 116.3(11)
C23 C24 C21 119.9(11)
N31 C32 C33 123.2(14)
C34 C33 C32 118.3(16)
C33 C34 C42 119.6(16)
C36 C35 C42 120.7(17)
C35 C36 C43 117.7(16)
C38 C37 C43 121.1(14)
C37 C38 C39 116.0(14)
N40 C39 C38 124.6(14)
N31 C41 C42 123.2(12)
N31 C41 C44 118.9(10)
C42 C41 C44 118.0(11)
C34 C42 C41 117.7(13)
C34 C42 C35 121.0(14)
C41 C42 C35 121.3(15)
C37 C43 C44 118.4(13)
C37 C43 C36 119.4(12)
C44 C43 C36 122.2(15)
N40 C44 C43 121.4(12)
N40 C44 C41 118.3(10)
C43 C44 C41 120.1(11)
N101 C101 C102 112.6(16)
C101 C102 C103 107.0(16)
C104 C103 C102 116.2(16)
C112 C111 N101 123.8(17)
C113 C112 C111 107.9(17)
C112 C113 C114 105.3(17)
C122 C121 N101 117.1(16)
C121 C122 C123 104.0(15)
C124 C123 C122 126.9(18)
N101 C131 C132 120(2)
C131 C132 C133 106.0(17)
C132 C133 C134 108.4(17)
N201 C201 C202 117.0(13)
C201 C202 C203 110.2(13)
C204 C203 C202 112.2(14)
C212 C211 N201 117.8(13)
C213 C212 C211 112.6(13)
C214 C213 C212 115.2(15)
N201 C221 C222 114.6(13)
C223 C222 C221 106.6(15)
C222 C223 C224 117.0(18)
C232 C231 N201 118.3(15)
C233 C232 C231 120.6(18)
C232 C233 C234 110.0(19)
N301 C301 C302 115.6(16)
C301 C302 C303 107.7(15)
C302 C303 C304 110.0(15)
N301 C311 C312 118.5(17)
C313 C312 C311 109.2(17)
C312 C313 C314 112.9(19)
C322 C321 N301 126.3(18)
C323 C322 C321 103.7(17)
C322 C323 C324 107.6(17)
C332 C331 N301 111.5(16)
C333 C332 C331 111.3(17)
C332 C333 C334 89.9(15)

loop_
_geom_bond_atom_site_label_1
_geom_bond_atom_site_label_2
_geom_bond_distance
O1 W9 1.899(8)
O1 W6 1.908(8)
O2 W6 1.901(9)
O2 W4 1.950(8)
O3 W6 1.900(9)
O3 W5 1.925(8)
O4 W6 1.707(8)
O5 W8 1.688(8)
O6 W5 1.924(9)
O6 W4 1.927(9)
O7 W4 1.894(8)
O7 Dy1 2.325(9)
O8 W4 1.881(8)
O8 W3 1.942(8)
O9 W2 1.793(8)
O9 Dy1 2.259(8)
O10 W3 1.829(8)
O10 Dy1 2.283(8)
O11 W11 1.889(8)
O11 W1 1.934(8)
O12 W1 1.817(8)
O12 Dy1 2.328(8)
O13 W1 1.901(8)
O13 W2 1.930(8)
O14 W3 1.712(9)
O15 W9 1.878(9)
O15 W3 1.989(8)
O16 W3 1.907(8)
O16 W11 1.922(8)
O17 W9 1.904(8)
O17 W11 1.933(8)
O18 W9 1.696(9)
O19 W5 1.899(8)
O19 W2 1.934(8)
O20 W5 1.889(9)
O20 W7 1.909(9)
O21 W8 1.890(9)
O21 W7 1.945(9)
O22 W8 1.902(9)
O22 W10 1.924(8)
O23 W10 1.902(9)
O23 W7 1.913(8)
O24 W10 1.871(8)
O24 W1 2.000(8)
O25 W11 1.888(9)
O25 W10 1.916(9)
O26 P1 1.534(8)
O26 W5 2.412(8)
O26 W4 2.436(8)
O26 W6 2.502(8)
O27 P1 1.546(8)
O27 W11 2.420(8)
O27 W3 2.442(8)
O27 W9 2.463(8)
O28 P1 1.524(8)
O28 W2 2.345(7)
O28 W1 2.384(7)
O29 P1 1.532(8)
O29 W8 2.421(8)
O29 W7 2.445(8)
O29 W10 2.459(8)
O30 W9 1.903(9)
O30 W8 1.910(9)
O31 W11 1.704(8)
O32 W4 1.699(9)
O33 W2 1.705(8)
O34 W7 1.825(9)
O34 W2 2.044(9)
O35 W1 1.702(8)
O36 W6 1.887(9)
O36 W8 1.930(8)
O37 W5 1.701(8)
O38 W7 1.696(9)
O39 W10 1.695(9)
Dy1 N31 2.549(10)
Dy1 N20 2.559(10)
Dy1 N11 2.597(9)
Dy1 N40 2.604(10)
N11 C12 1.293(17)
N11 C21 1.377(15)
N20 C19 1.332(15)
N20 C24 1.381(15)
N31 C41 1.350(9)
N31 C32 1.359(9)
N40 C39 1.346(9)
N40 C44 1.370(9)
N101 C131 1.37(2)
N101 C101 1.53(2)
N101 C121 1.56(3)
N101 C111 1.64(3)
N201 C201 1.490(18)
N201 C231 1.52(2)
N201 C221 1.53(2)
N201 C211 1.553(19)
N301 C311 1.48(2)
N301 C301 1.48(2)
N301 C331 1.58(2)
N301 C321 1.64(3)
C12 C13 1.418(18)
C13 C14 1.348(19)
C14 C22 1.413(18)
C15 C16 1.324(19)
C15 C22 1.449(18)
C16 C23 1.446(19)
C17 C18 1.363(18)
C17 C23 1.403(19)
C18 C19 1.383(16)
C21 C22 1.404(16)
C21 C24 1.451(17)
C23 C24 1.402(17)
C32 C33 1.406(9)
C33 C34 1.398(10)
C34 C42 1.410(9)
C35 C36 1.386(9)
C35 C42 1.435(9)
C36 C43 1.436(9)
C37 C38 1.398(9)
C37 C43 1.404(9)
C38 C39 1.407(9)
C41 C42 1.418(9)
C41 C44 1.418(9)
C43 C44 1.406(9)
C101 C102 1.540(10)
C102 C103 1.66(3)
C103 C104 1.556(10)
C111 C112 1.551(10)
C112 C113 1.42(2)
C113 C114 1.51(3)
C121 C122 1.516(10)
C122 C123 1.552(10)
C123 C124 1.48(2)
C131 C132 1.48(3)
C132 C133 1.48(3)
C133 C134 1.527(10)
C201 C202 1.49(2)
C202 C203 1.56(2)
C203 C204 1.55(2)
C211 C212 1.51(2)
C212 C213 1.49(2)
C213 C214 1.44(2)
C221 C222 1.56(2)
C222 C223 1.53(2)
C223 C224 1.56(3)
C231 C232 1.50(2)
C232 C233 1.44(3)
C233 C234 1.551(10)
C301 C302 1.549(10)
C302 C303 1.551(9)
C303 C304 1.57(3)
C311 C312 1.536(10)
C312 C313 1.47(3)
C313 C314 1.49(3)
C321 C322 1.46(3)
C322 C323 1.45(3)
C323 C324 1.524(10)
C331 C332 1.56(3)
C332 C333 1.56(3)
C333 C334 1.62(3)
